data_7203281
loop_
_publ_author_name
'Xia, Chang-Kun'
'Lu, Can-Zhong'
'Yuan, Da-Qiang'
'Zhang, Quan-Zheng'
'Wu, Xiao-Yuan'
'Xiang, Sheng-Chang'
'Zhang, Jian-Jun'
'Wu, Ding-Ming'

_publ_section_title
;
 Syntheses, crystal structures, and properties of complexes constructed
 with polybenzoate and 2,2&#x2032;-bibenzimidazole
;
_journal_issue 3
_journal_name_full CrystEngComm
_journal_page_first 281
_journal_paper_doi 10.1039/b600741d
_journal_volume 8
_journal_year 2006
_chemical_formula_sum 'C36 H26 Co N8 O5'
_chemical_formula_weight 709.58
_chemical_name_systematic
;
?
;
_space_group_IT_number 14
_symmetry_cell_setting monoclinic
_symmetry_space_group_name_Hall '-P 2ybc'
_symmetry_space_group_name_H-M 'P 1 21/c 1'
_atom_sites_solution_hydrogens geom
_atom_sites_solution_primary direct
_atom_sites_solution_secondary difmap
_audit_creation_method SHELXL-97
_cell_angle_alpha 90.00
_cell_angle_beta 116.1960(10)
_cell_angle_gamma 90.00
_cell_formula_units_Z 4
_cell_length_a 13.4816(5)
_cell_length_b 22.1896(8)
_cell_length_c 12.2588(4)
_cell_measurement_reflns_used 5765
_cell_measurement_temperature 293(2)
_cell_measurement_theta_max 25.01
_cell_measurement_theta_min 1.68
_cell_volume 3290.6(2)
_computing_cell_refinement ' Simens SMART '
_computing_data_collection ' Simens SMART '
_computing_data_reduction ' Simens SMART '
_computing_structure_refinement 'SHELXL-97 (Sheldrick, 1997)'
_computing_structure_solution 'SHELXS-97 (Sheldrick, 1990)'
_diffrn_ambient_temperature 293(2)
_diffrn_measured_fraction_theta_full 0.994
_diffrn_measured_fraction_theta_max 0.994
_diffrn_measurement_device_type 'Simemens SMART CCD'
_diffrn_measurement_method '\w scan '
_diffrn_radiation_monochromator graphite
_diffrn_radiation_source 'fine-focus sealed tube'
_diffrn_radiation_type MoK\a
_diffrn_radiation_wavelength 0.71073
_diffrn_reflns_av_R_equivalents 0.0429
_diffrn_reflns_av_sigmaI/netI 0.0546
_diffrn_reflns_limit_h_max 16
_diffrn_reflns_limit_h_min -14
_diffrn_reflns_limit_k_max 15
_diffrn_reflns_limit_k_min -26
_diffrn_reflns_limit_l_max 14
_diffrn_reflns_limit_l_min -14
_diffrn_reflns_number 11624
_diffrn_reflns_theta_full 25.01
_diffrn_reflns_theta_max 25.01
_diffrn_reflns_theta_min 1.68
_diffrn_standards_decay_% 0
_diffrn_standards_interval_count 0
_diffrn_standards_interval_time .
_diffrn_standards_number 0
_exptl_absorpt_coefficient_mu 0.579
_exptl_absorpt_correction_T_max 1.0000
_exptl_absorpt_correction_T_min 0.8008
_exptl_absorpt_correction_type empirical
_exptl_absorpt_process_details 'SADABS (Sheldrick, 1996)'
_exptl_crystal_colour red
_exptl_crystal_density_diffrn 1.432
_exptl_crystal_density_method 'not measured'
_exptl_crystal_description prism
_exptl_crystal_F_000 1460
_exptl_crystal_size_max 0.21
_exptl_crystal_size_mid 0.19
_exptl_crystal_size_min 0.17
_refine_diff_density_max 0.312
_refine_diff_density_min -0.353
_refine_diff_density_rms 0.066
_refine_ls_extinction_method none
_refine_ls_goodness_of_fit_ref 1.236
_refine_ls_hydrogen_treatment mixed
_refine_ls_matrix_type full
_refine_ls_number_parameters 555
_refine_ls_number_reflns 5765
_refine_ls_number_restraints 0
_refine_ls_restrained_S_all 1.236
_refine_ls_R_factor_all 0.0996
_refine_ls_R_factor_gt 0.0618
_refine_ls_shift/su_max 0.001
_refine_ls_shift/su_mean 0.000
_refine_ls_structure_factor_coef Fsqd
_refine_ls_weighting_details 'calc w=1/[\s^2^(Fo^2^)+(0.0283P)^2^+4.6297P] where P=(Fo^2^+2Fc^2^)/3'
_refine_ls_weighting_scheme calc
_refine_ls_wR_factor_gt 0.1187
_refine_ls_wR_factor_ref 0.1374
_reflns_number_gt 4181
_reflns_number_total 5765
_reflns_threshold_expression >2sigma(I)
_cod_data_source_file b600741d.txt
_cod_data_source_block 3
_cod_original_sg_symbol_H-M p2(1)/c
_cod_database_code 7203281

loop_
_symmetry_equiv_pos_as_xyz
'x, y, z'
'-x, y+1/2, -z+1/2'
'-x, -y, -z'
'x, -y-1/2, z-1/2'

loop_
_atom_site_label
_atom_site_type_symbol
_atom_site_fract_x
_atom_site_fract_y
_atom_site_fract_z
_atom_site_U_iso_or_equiv
_atom_site_adp_type
_atom_site_occupancy
_atom_site_symmetry_multiplicity
_atom_site_calc_flag
_atom_site_refinement_flags
_atom_site_disorder_assembly
_atom_site_disorder_group
Co1 Co 0.34309(4) 0.91720(3) 0.56664(5) 0.03768(18) Uani 1 1 d . . .
C1 C 0.4691(4) 1.0448(2) 0.7020(4) 0.0459(11) Uani 1 1 d . . .
C2 C 0.5219(4) 1.0342(3) 0.8268(5) 0.0607(14) Uani 1 1 d . . .
H2 H 0.517(4) 0.994(2) 0.852(4) 0.057(15) Uiso 1 1 d . . .
C3 C 0.5751(5) 1.0823(3) 0.9007(6) 0.0725(17) Uani 1 1 d . . .
H3 H 0.618(4) 1.073(2) 0.986(5) 0.073(17) Uiso 1 1 d . . .
C4 C 0.5748(6) 1.1390(4) 0.8532(7) 0.089(2) Uani 1 1 d . . .
H4 H 0.617(5) 1.170(3) 0.907(6) 0.11(2) Uiso 1 1 d . . .
C5 C 0.5229(7) 1.1504(3) 0.7314(7) 0.084(2) Uani 1 1 d . . .
H5 H 0.513(5) 1.187(3) 0.695(5) 0.08(2) Uiso 1 1 d . . .
C6 C 0.4705(4) 1.1020(2) 0.6560(5) 0.0545(13) Uani 1 1 d . . .
C7 C 0.2381(4) 0.9388(2) 0.2631(4) 0.0435(11) Uani 1 1 d . . .
C8 C 0.1932(5) 0.8845(3) 0.2042(5) 0.0588(14) Uani 1 1 d . . .
H8 H 0.207(3) 0.8498(19) 0.248(4) 0.035(12) Uiso 1 1 d . . .
C9 C 0.1297(5) 0.8863(3) 0.0810(5) 0.0733(17) Uani 1 1 d . . .
H9 H 0.095(4) 0.850(2) 0.033(5) 0.074(17) Uiso 1 1 d . . .
C10 C 0.1117(6) 0.9397(3) 0.0154(5) 0.083(2) Uani 1 1 d . . .
H10 H 0.067(4) 0.939(2) -0.070(5) 0.078(17) Uiso 1 1 d . . .
C11 C 0.1548(5) 0.9935(3) 0.0705(5) 0.0737(18) Uani 1 1 d . . .
H11 H 0.138(5) 1.030(3) 0.028(5) 0.084(19) Uiso 1 1 d . . .
C12 C 0.2185(4) 0.9919(2) 0.1967(4) 0.0509(12) Uani 1 1 d . . .
C13 C 0.3815(4) 1.0389(2) 0.5068(4) 0.0425(11) Uani 1 1 d . . .
C14 C 0.3196(3) 1.0103(2) 0.3900(4) 0.0426(11) Uani 1 1 d . . .
C15 C 0.2552(4) 0.7835(2) 0.4396(4) 0.0420(10) Uani 1 1 d . . .
C16 C 0.3397(4) 0.7582(2) 0.4197(5) 0.0513(13) Uani 1 1 d . . .
H16 H 0.406(4) 0.777(2) 0.450(4) 0.059(15) Uiso 1 1 d . . .
C17 C 0.3173(5) 0.7051(3) 0.3553(5) 0.0609(14) Uani 1 1 d . . .
H17 H 0.372(4) 0.686(2) 0.341(4) 0.051(13) Uiso 1 1 d . . .
C18 C 0.2153(5) 0.6767(3) 0.3143(5) 0.0623(14) Uani 1 1 d . . .
H18 H 0.198(4) 0.636(2) 0.270(5) 0.080(17) Uiso 1 1 d . . .
C19 C 0.1299(5) 0.7009(2) 0.3327(4) 0.0576(13) Uani 1 1 d . . .
H19 H 0.054(4) 0.684(2) 0.300(5) 0.077(17) Uiso 1 1 d . . .
C20 C 0.1520(4) 0.7551(2) 0.3960(4) 0.0458(11) Uani 1 1 d . . .
C21 C 0.1508(3) 0.97539(18) 0.6384(4) 0.0352(9) Uani 1 1 d . . .
C22 C 0.1901(4) 1.0294(2) 0.6991(5) 0.0521(12) Uani 1 1 d . . .
H22 H 0.251(3) 1.0458(18) 0.704(4) 0.038(12) Uiso 1 1 d . . .
C23 C 0.1270(4) 1.0588(3) 0.7452(5) 0.0589(14) Uani 1 1 d . . .
H23 H 0.149(4) 1.097(2) 0.784(4) 0.064(15) Uiso 1 1 d . . .
C24 C 0.0257(4) 1.0353(2) 0.7308(5) 0.0554(13) Uani 1 1 d . . .
H24 H -0.017(4) 1.058(2) 0.765(4) 0.061(14) Uiso 1 1 d . . .
C25 C -0.0153(4) 0.9823(2) 0.6703(4) 0.0479(12) Uani 1 1 d . . .
H25 H -0.082(3) 0.9658(18) 0.662(4) 0.039(12) Uiso 1 1 d . . .
C26 C 0.0488(3) 0.95249(19) 0.6244(4) 0.0378(10) Uani 1 1 d . . .
C27 C 0.1504(3) 0.83980(19) 0.4871(4) 0.0380(10) Uani 1 1 d . . .
C28 C 0.1232(3) 0.89140(19) 0.5416(4) 0.0368(10) Uani 1 1 d . . .
C29 C 0.5131(4) 0.8636(2) 0.7359(4) 0.0488(12) Uani 1 1 d . . .
C30 C 0.5993(3) 0.8353(2) 0.8505(4) 0.0408(10) Uani 1 1 d . . .
C31 C 0.5979(4) 0.8483(2) 0.9608(4) 0.0513(12) Uani 1 1 d . . .
H31 H 0.550(3) 0.8763(18) 0.962(4) 0.038(11) Uiso 1 1 d . . .
C32 C 0.6736(4) 0.8224(3) 1.0664(5) 0.0584(14) Uani 1 1 d . . .
H32 H 0.678(4) 0.833(2) 1.141(4) 0.058(14) Uiso 1 1 d . . .
C33 C 0.7513(4) 0.7829(2) 1.0644(4) 0.0513(12) Uani 1 1 d . . .
H33 H 0.806(4) 0.7658(19) 1.139(4) 0.051(13) Uiso 1 1 d . . .
C34 C 0.7550(3) 0.7693(2) 0.9554(4) 0.0425(11) Uani 1 1 d . . .
C35 C 0.6781(4) 0.7961(2) 0.8483(4) 0.0438(11) Uani 1 1 d . . .
H35 H 0.682(3) 0.7858(19) 0.777(4) 0.050(13) Uiso 1 1 d . . .
C36 C 0.8425(4) 0.7274(2) 0.9542(4) 0.0506(12) Uani 1 1 d . . .
N1 N 0.4115(3) 1.00583(16) 0.6060(3) 0.0429(9) Uani 1 1 d . . .
N2 N 0.3029(3) 0.95148(16) 0.3866(3) 0.0407(9) Uani 1 1 d . . .
N3 N 0.2520(3) 0.83728(16) 0.4969(3) 0.0398(8) Uani 1 1 d . . .
N4 N 0.1960(3) 0.93589(15) 0.5845(3) 0.0359(8) Uani 1 1 d . . .
N5 N 0.0872(3) 0.79269(17) 0.4294(3) 0.0440(9) Uani 1 1 d . . .
H5A H 0.018(4) 0.787(2) 0.410(4) 0.062(16) Uiso 1 1 d . . .
N6 N 0.0330(3) 0.89916(18) 0.5609(3) 0.0414(9) Uani 1 1 d . . .
H6A H -0.022(4) 0.873(2) 0.540(5) 0.071(17) Uiso 1 1 d . . .
N7 N 0.2725(4) 1.0371(2) 0.2797(4) 0.0535(11) Uani 1 1 d . . .
H7A H 0.254(4) 1.073(3) 0.271(5) 0.075(19) Uiso 1 1 d . . .
N8 N 0.4128(4) 1.0968(2) 0.5311(5) 0.0569(12) Uani 1 1 d . . .
H8A H 0.414(5) 1.119(3) 0.480(5) 0.09(2) Uiso 1 1 d . . .
O1 O 0.4344(3) 0.89112(15) 0.7435(3) 0.0594(9) Uani 1 1 d . . .
O1W O 0.8358(4) 0.64873(19) 1.2320(5) 0.0780(13) Uani 1 1 d . . .
H1C H 0.839(6) 0.660(3) 1.164(7) 0.12(3) Uiso 1 1 d . . .
H1B H 0.852(7) 0.676(4) 1.280(8) 0.15(4) Uiso 1 1 d . . .
O2 O 0.5205(3) 0.85941(17) 0.6381(3) 0.0656(10) Uani 1 1 d . . .
O3 O 0.8772(3) 0.73810(17) 0.8754(3) 0.0650(10) Uani 1 1 d . . .
O4 O 0.8780(3) 0.68615(16) 1.0323(3) 0.0612(9) Uani 1 1 d . . .

loop_
_atom_site_aniso_label
_atom_site_aniso_U_11
_atom_site_aniso_U_22
_atom_site_aniso_U_33
_atom_site_aniso_U_23
_atom_site_aniso_U_13
_atom_site_aniso_U_12
Co1 0.0335(3) 0.0403(3) 0.0415(3) 0.0046(3) 0.0186(2) 0.0015(3)
C1 0.040(3) 0.052(3) 0.052(3) -0.011(2) 0.027(2) -0.009(2)
C2 0.055(3) 0.072(4) 0.058(3) -0.013(3) 0.027(3) -0.011(3)
C3 0.065(4) 0.101(5) 0.057(4) -0.024(4) 0.032(3) -0.015(4)
C4 0.109(6) 0.090(5) 0.092(6) -0.043(5) 0.069(5) -0.044(4)
C5 0.124(6) 0.066(4) 0.094(6) -0.026(4) 0.078(5) -0.029(4)
C6 0.063(3) 0.051(3) 0.067(4) -0.014(3) 0.044(3) -0.015(2)
C7 0.041(2) 0.053(3) 0.040(3) 0.003(2) 0.021(2) 0.012(2)
C8 0.075(4) 0.054(3) 0.046(3) 0.002(3) 0.026(3) 0.015(3)
C9 0.080(4) 0.083(4) 0.043(3) -0.012(3) 0.015(3) 0.015(4)
C10 0.096(5) 0.102(5) 0.034(3) 0.000(4) 0.011(3) 0.029(4)
C11 0.085(4) 0.084(5) 0.044(3) 0.023(3) 0.021(3) 0.033(4)
C12 0.053(3) 0.057(3) 0.046(3) 0.010(3) 0.025(2) 0.015(2)
C13 0.044(3) 0.044(3) 0.049(3) -0.001(2) 0.030(2) -0.005(2)
C14 0.039(2) 0.046(3) 0.051(3) 0.010(2) 0.027(2) 0.007(2)
C15 0.047(3) 0.040(3) 0.039(3) 0.007(2) 0.019(2) 0.006(2)
C16 0.047(3) 0.058(3) 0.050(3) 0.005(3) 0.023(3) 0.012(3)
C17 0.065(4) 0.068(4) 0.053(3) -0.005(3) 0.029(3) 0.021(3)
C18 0.076(4) 0.061(4) 0.047(3) -0.013(3) 0.025(3) 0.006(3)
C19 0.066(4) 0.058(3) 0.044(3) -0.016(3) 0.020(3) -0.011(3)
C20 0.048(3) 0.052(3) 0.043(3) -0.002(2) 0.024(2) -0.007(2)
C21 0.034(2) 0.037(2) 0.034(2) 0.0053(19) 0.0152(19) 0.0050(19)
C22 0.046(3) 0.048(3) 0.067(3) 0.000(3) 0.030(3) -0.002(2)
C23 0.057(3) 0.051(3) 0.072(4) -0.016(3) 0.031(3) 0.001(3)
C24 0.053(3) 0.061(3) 0.058(3) -0.002(3) 0.029(3) 0.012(3)
C25 0.035(3) 0.067(3) 0.046(3) 0.005(3) 0.023(2) 0.003(2)
C26 0.032(2) 0.047(3) 0.035(2) 0.005(2) 0.0149(19) 0.005(2)
C27 0.039(2) 0.042(3) 0.035(2) 0.000(2) 0.0178(19) -0.004(2)
C28 0.029(2) 0.045(2) 0.035(2) 0.008(2) 0.0129(18) 0.0018(19)
C29 0.037(3) 0.050(3) 0.053(3) 0.012(2) 0.015(2) -0.012(2)
C30 0.032(2) 0.047(3) 0.043(3) 0.008(2) 0.016(2) 0.000(2)
C31 0.040(3) 0.059(3) 0.054(3) 0.005(3) 0.020(2) 0.017(2)
C32 0.066(3) 0.072(4) 0.041(3) 0.003(3) 0.027(3) 0.021(3)
C33 0.048(3) 0.063(3) 0.038(3) 0.005(2) 0.015(2) 0.016(2)
C34 0.037(2) 0.050(3) 0.040(3) 0.005(2) 0.017(2) 0.009(2)
C35 0.039(2) 0.058(3) 0.041(3) 0.005(2) 0.023(2) 0.002(2)
C36 0.038(3) 0.069(3) 0.044(3) -0.001(3) 0.017(2) 0.010(2)
N1 0.039(2) 0.047(2) 0.046(2) 0.0006(19) 0.0217(18) -0.0037(17)
N2 0.041(2) 0.046(2) 0.039(2) 0.0030(17) 0.0217(17) 0.0042(17)
N3 0.0342(19) 0.042(2) 0.045(2) -0.0002(17) 0.0193(17) -0.0001(16)
N4 0.0297(18) 0.038(2) 0.040(2) 0.0057(16) 0.0156(16) 0.0016(15)
N5 0.036(2) 0.053(2) 0.046(2) -0.0095(19) 0.0205(19) -0.0090(19)
N6 0.0307(19) 0.052(2) 0.044(2) 0.0009(18) 0.0186(17) -0.0031(18)
N7 0.064(3) 0.050(3) 0.054(3) 0.015(2) 0.032(2) 0.012(2)
N8 0.073(3) 0.049(3) 0.065(3) 0.000(2) 0.046(3) -0.012(2)
O1 0.0375(18) 0.062(2) 0.068(2) 0.0212(18) 0.0139(16) 0.0126(16)
O1W 0.106(3) 0.057(3) 0.100(4) -0.013(3) 0.071(3) -0.019(2)
O2 0.056(2) 0.089(3) 0.047(2) 0.0236(19) 0.0178(17) -0.0056(19)
O3 0.054(2) 0.094(3) 0.058(2) 0.019(2) 0.0344(18) 0.029(2)
O4 0.060(2) 0.069(2) 0.061(2) 0.0182(19) 0.0325(18) 0.0288(19)

loop_
_atom_type_symbol
_atom_type_description
_atom_type_scat_dispersion_real
_atom_type_scat_dispersion_imag
_atom_type_scat_source
C C 0.0033 0.0016 'International Tables Vol C Tables 4.2.6.8 and 6.1.1.4'
H H 0.0000 0.0000 'International Tables Vol C Tables 4.2.6.8 and 6.1.1.4'
N N 0.0061 0.0033 'International Tables Vol C Tables 4.2.6.8 and 6.1.1.4'
O O 0.0106 0.0060 'International Tables Vol C Tables 4.2.6.8 and 6.1.1.4'
Co Co 0.3494 0.9721 'International Tables Vol C Tables 4.2.6.8 and 6.1.1.4'

loop_
_geom_angle_atom_site_label_1
_geom_angle_atom_site_label_2
_geom_angle_atom_site_label_3
_geom_angle
_geom_angle_site_symmetry_1
_geom_angle_site_symmetry_3
_geom_angle_publ_flag
O1 Co1 N3 99.31(14) . . ?
O1 Co1 N4 95.64(13) . . ?
N3 Co1 N4 78.67(13) . . ?
O1 Co1 N1 91.33(14) . . ?
N3 Co1 N1 168.90(14) . . ?
N4 Co1 N1 97.24(13) . . ?
O1 Co1 N2 160.28(13) . . ?
N3 Co1 N2 92.47(14) . . ?
N4 Co1 N2 102.18(13) . . ?
N1 Co1 N2 78.21(14) . . ?
N1 C1 C6 109.0(4) . . ?
N1 C1 C2 130.4(5) . . ?
C6 C1 C2 120.6(5) . . ?
C3 C2 C1 117.1(6) . . ?
C3 C2 H2 126(3) . . ?
C1 C2 H2 116(3) . . ?
C2 C3 C4 121.5(6) . . ?
C2 C3 H3 116(3) . . ?
C4 C3 H3 122(3) . . ?
C5 C4 C3 122.3(7) . . ?
C5 C4 H4 119(4) . . ?
C3 C4 H4 119(4) . . ?
C4 C5 C6 116.6(7) . . ?
C4 C5 H5 127(4) . . ?
C6 C5 H5 116(4) . . ?
N8 C6 C1 105.8(4) . . ?
N8 C6 C5 132.3(6) . . ?
C1 C6 C5 121.9(6) . . ?
C12 C7 C8 120.1(4) . . ?
C12 C7 N2 109.2(4) . . ?
C8 C7 N2 130.7(4) . . ?
C9 C8 C7 117.5(6) . . ?
C9 C8 H8 123(3) . . ?
C7 C8 H8 119(3) . . ?
C8 C9 C10 121.9(6) . . ?
C8 C9 H9 122(3) . . ?
C10 C9 H9 116(3) . . ?
C11 C10 C9 121.9(6) . . ?
C11 C10 H10 119(3) . . ?
C9 C10 H10 119(3) . . ?
C10 C11 C12 116.3(6) . . ?
C10 C11 H11 122(4) . . ?
C12 C11 H11 121(4) . . ?
N7 C12 C7 106.4(4) . . ?
N7 C12 C11 131.3(5) . . ?
C7 C12 C11 122.3(5) . . ?
N1 C13 N8 112.8(4) . . ?
N1 C13 C14 118.4(4) . . ?
N8 C13 C14 128.8(4) . . ?
N2 C14 N7 113.8(4) . . ?
N2 C14 C13 118.7(4) . . ?
N7 C14 C13 127.4(4) . . ?
C16 C15 N3 130.3(4) . . ?
C16 C15 C20 120.3(5) . . ?
N3 C15 C20 109.4(4) . . ?
C17 C16 C15 117.4(5) . . ?
C17 C16 H16 124(3) . . ?
C15 C16 H16 119(3) . . ?
C16 C17 C18 121.8(5) . . ?
C16 C17 H17 121(3) . . ?
C18 C17 H17 117(3) . . ?
C19 C18 C17 122.0(5) . . ?
C19 C18 H18 115(3) . . ?
C17 C18 H18 123(3) . . ?
C18 C19 C20 116.1(5) . . ?
C18 C19 H19 125(3) . . ?
C20 C19 H19 119(3) . . ?
C19 C20 N5 132.4(4) . . ?
C19 C20 C15 122.4(5) . . ?
N5 C20 C15 105.3(4) . . ?
C22 C21 N4 131.0(4) . . ?
C22 C21 C26 120.0(4) . . ?
N4 C21 C26 109.0(4) . . ?
C23 C22 C21 118.1(5) . . ?
C23 C22 H22 120(3) . . ?
C21 C22 H22 121(3) . . ?
C22 C23 C24 121.2(5) . . ?
C22 C23 H23 121(3) . . ?
C24 C23 H23 118(3) . . ?
C25 C24 C23 121.8(5) . . ?
C25 C24 H24 120(3) . . ?
C23 C24 H24 119(3) . . ?
C24 C25 C26 116.9(4) . . ?
C24 C25 H25 122(3) . . ?
C26 C25 H25 121(3) . . ?
N6 C26 C25 131.9(4) . . ?
N6 C26 C21 106.1(4) . . ?
C25 C26 C21 122.0(4) . . ?
N3 C27 N5 114.1(4) . . ?
N3 C27 C28 117.0(4) . . ?
N5 C27 C28 129.0(4) . . ?
N4 C28 N6 113.7(4) . . ?
N4 C28 C27 118.5(4) . . ?
N6 C28 C27 127.7(4) . . ?
O2 C29 O1 122.1(4) . . ?
O2 C29 C30 120.5(4) . . ?
O1 C29 C30 117.3(4) . . ?
C35 C30 C31 119.3(4) . . ?
C35 C30 C29 121.7(4) . . ?
C31 C30 C29 119.0(4) . . ?
C32 C31 C30 120.5(4) . . ?
C32 C31 H31 121(3) . . ?
C30 C31 H31 119(3) . . ?
C31 C32 C33 120.3(5) . . ?
C31 C32 H32 122(3) . . ?
C33 C32 H32 118(3) . . ?
C32 C33 C34 120.4(5) . . ?
C32 C33 H33 120(3) . . ?
C34 C33 H33 119(3) . . ?
C33 C34 C35 118.9(4) . . ?
C33 C34 C36 120.3(4) . . ?
C35 C34 C36 120.8(4) . . ?
C30 C35 C34 120.5(4) . . ?
C30 C35 H35 122(3) . . ?
C34 C35 H35 117(3) . . ?
O4 C36 O4 0.0(3) 1 . ?
O4 C36 O3 124.9(4) 1 . ?
O4 C36 O3 124.9(4) . . ?
O4 C36 C34 118.5(4) 1 . ?
O4 C36 C34 118.5(4) . . ?
O3 C36 C34 116.5(4) . . ?
C13 N1 C1 105.3(4) . . ?
C13 N1 Co1 112.2(3) . . ?
C1 N1 Co1 142.1(3) . . ?
C14 N2 C7 104.4(4) . . ?
C14 N2 Co1 110.6(3) . . ?
C7 N2 Co1 141.8(3) . . ?
C27 N3 C15 104.6(3) . . ?
C27 N3 Co1 113.3(3) . . ?
C15 N3 Co1 141.3(3) . . ?
C28 N4 C21 104.7(3) . . ?
C28 N4 Co1 112.0(3) . . ?
C21 N4 Co1 142.7(3) . . ?
C27 N5 C20 106.7(4) . . ?
C27 N5 O3 133.1(3) . 4_475 ?
C20 N5 O3 120.2(3) . 4_475 ?
C27 N5 H5A 128(3) . . ?
C20 N5 H5A 125(3) . . ?
O3 N5 H5A 7(3) 4_475 . ?
C28 N6 C26 106.4(4) . . ?
C28 N6 O4 126.0(3) . 4_475 ?
C26 N6 O4 125.9(3) . 4_475 ?
C28 N6 H6A 125(3) . . ?
C26 N6 H6A 128(3) . . ?
O4 N6 H6A 9(3) 4_475 . ?
C14 N7 C12 106.2(4) . . ?
C14 N7 O1W 115.9(3) . 2_656 ?
C12 N7 O1W 120.1(3) . 2_656 ?
C14 N7 H7A 122(4) . . ?
C12 N7 H7A 125(4) . . ?
O1W N7 H7A 16(4) 2_656 . ?
C13 N8 C6 107.0(4) . . ?
C13 N8 O2 110.0(3) . 3_676 ?
C6 N8 O2 126.1(3) . 3_676 ?
C13 N8 H8A 121(4) . . ?
C6 N8 H8A 129(5) . . ?
O2 N8 H8A 23(4) 3_676 . ?
C29 O1 Co1 101.0(3) . . ?
O4 O1W O3 101.75(16) 1 4_576 ?
O4 O1W H1C 8(5) 1 . ?
O3 O1W H1C 104(5) 4_576 . ?
O4 O1W H1B 108(6) 1 . ?
O3 O1W H1B 9(6) 4_576 . ?
H1C O1W H1B 111(7) . . ?
O4 O4 C36 0(10) 1 . ?

loop_
_geom_bond_atom_site_label_1
_geom_bond_atom_site_label_2
_geom_bond_distance
_geom_bond_site_symmetry_2
_geom_bond_publ_flag
Co1 O1 2.048(3) . ?
Co1 N3 2.111(3) . ?
Co1 N4 2.129(3) . ?
Co1 N1 2.135(4) . ?
Co1 N2 2.165(3) . ?
C1 N1 1.390(5) . ?
C1 C6 1.391(6) . ?
C1 C2 1.393(7) . ?
C2 C3 1.379(8) . ?
C2 H2 0.95(5) . ?
C3 C4 1.387(9) . ?
C3 H3 0.97(5) . ?
C4 C5 1.364(10) . ?
C4 H4 0.96(7) . ?
C5 C6 1.391(7) . ?
C5 H5 0.90(5) . ?
C6 N8 1.382(7) . ?
C7 C12 1.389(6) . ?
C7 C8 1.398(7) . ?
C7 N2 1.402(5) . ?
C8 C9 1.369(7) . ?
C8 H8 0.91(4) . ?
C9 C10 1.391(9) . ?
C9 H9 0.97(5) . ?
C10 C11 1.368(9) . ?
C10 H10 0.95(5) . ?
C11 C12 1.400(7) . ?
C11 H11 0.93(6) . ?
C12 N7 1.384(6) . ?
C13 N1 1.321(5) . ?
C13 N8 1.345(6) . ?
C13 C14 1.448(6) . ?
C14 N2 1.321(5) . ?
C14 N7 1.352(6) . ?
C15 C16 1.385(6) . ?
C15 N3 1.395(5) . ?
C15 C20 1.400(6) . ?
C16 C17 1.375(7) . ?
C16 H16 0.90(5) . ?
C17 C18 1.390(8) . ?
C17 H17 0.94(4) . ?
C18 C19 1.376(7) . ?
C18 H18 1.03(5) . ?
C19 C20 1.391(6) . ?
C19 H19 1.00(5) . ?
C20 N5 1.394(6) . ?
C21 C22 1.388(6) . ?
C21 N4 1.390(5) . ?
C21 C26 1.404(6) . ?
C22 C23 1.374(7) . ?
C22 H22 0.88(4) . ?
C23 C24 1.398(7) . ?
C23 H23 0.96(5) . ?
C24 C25 1.371(7) . ?
C24 H24 0.98(5) . ?
C25 C26 1.389(6) . ?
C25 H25 0.93(4) . ?
C26 N6 1.380(5) . ?
C27 N3 1.322(5) . ?
C27 N5 1.336(5) . ?
C27 C28 1.452(6) . ?
C28 N4 1.327(5) . ?
C28 N6 1.349(5) . ?
C29 O2 1.249(5) . ?
C29 O1 1.262(5) . ?
C29 C30 1.509(6) . ?
C30 C35 1.384(6) . ?
C30 C31 1.389(6) . ?
C31 C32 1.371(7) . ?
C31 H31 0.90(4) . ?
C32 C33 1.375(7) . ?
C32 H32 0.92(5) . ?
C33 C34 1.392(6) . ?
C33 H33 0.97(4) . ?
C34 C35 1.397(6) . ?
C34 C36 1.506(6) . ?
C35 H35 0.92(4) . ?
C36 O4 1.257(5) 1 ?
C36 O4 1.257(5) . ?
C36 O3 1.268(5) . ?
N5 O3 2.695(5) 4_475 ?
N5 H5A 0.86(5) . ?
N6 O4 2.725(5) 4_475 ?
N6 H6A 0.89(5) . ?
N7 O1W 2.848(6) 2_656 ?
N7 H7A 0.83(5) . ?
N8 O2 2.776(6) 3_676 ?
N8 H8A 0.79(6) . ?
O1W O4 2.870(6) 1 ?
O1W O3 2.973(6) 4_576 ?
O1W H1C 0.89(8) . ?
O1W H1B 0.82(9) . ?
O4 O4 0.000(7) 1 ?

loop_
_geom_hbond_atom_site_label_D
_geom_hbond_atom_site_label_H
_geom_hbond_atom_site_label_A
_geom_hbond_distance_DH
_geom_hbond_distance_HA
_geom_hbond_distance_DA
_geom_hbond_angle_DHA
_geom_hbond_site_symmetry_A
N5 H5A O3 0.86(5) 1.85(5) 2.695(5) 170(5) 4_475
N6 H6A O4 0.89(5) 1.85(5) 2.725(5) 167(5) 4_475
N7 H7A O1W 0.83(5) 2.06(6) 2.848(6) 158(5) 2_656
N8 H8A O2 0.79(6) 2.07(6) 2.776(6) 149(6) 3_676
O1W H1B O3 0.82(9) 2.17(9) 2.973(6) 168(8) 4_576
O1W H1C O4 0.89(8) 2.00(8) 2.870(6) 169(7) 1

loop_
_geom_torsion_atom_site_label_1
_geom_torsion_atom_site_label_2
_geom_torsion_atom_site_label_3
_geom_torsion_atom_site_label_4
_geom_torsion
_geom_torsion_site_symmetry_1
_geom_torsion_site_symmetry_2
_geom_torsion_site_symmetry_3
_geom_torsion_site_symmetry_4
_geom_torsion_publ_flag
N1 C1 C2 C3 178.6(5) . . . . ?
C6 C1 C2 C3 -0.4(7) . . . . ?
C1 C2 C3 C4 1.0(8) . . . . ?
C2 C3 C4 C5 -0.5(10) . . . . ?
C3 C4 C5 C6 -0.5(10) . . . . ?
N1 C1 C6 N8 0.1(5) . . . . ?
C2 C1 C6 N8 179.3(4) . . . . ?
N1 C1 C6 C5 -179.8(5) . . . . ?
C2 C1 C6 C5 -0.6(8) . . . . ?
C4 C5 C6 N8 -178.8(6) . . . . ?
C4 C5 C6 C1 1.1(9) . . . . ?
C12 C7 C8 C9 -0.4(7) . . . . ?
N2 C7 C8 C9 178.1(5) . . . . ?
C7 C8 C9 C10 1.2(9) . . . . ?
C8 C9 C10 C11 -1.1(10) . . . . ?
C9 C10 C11 C12 0.2(10) . . . . ?
C8 C7 C12 N7 179.6(4) . . . . ?
N2 C7 C12 N7 0.7(5) . . . . ?
C8 C7 C12 C11 -0.4(7) . . . . ?
N2 C7 C12 C11 -179.3(4) . . . . ?
C10 C11 C12 N7 -179.5(5) . . . . ?
C10 C11 C12 C7 0.5(8) . . . . ?
N1 C13 C14 N2 -5.1(6) . . . . ?
N8 C13 C14 N2 176.4(4) . . . . ?
N1 C13 C14 N7 173.1(4) . . . . ?
N8 C13 C14 N7 -5.4(7) . . . . ?
N3 C15 C16 C17 -177.3(4) . . . . ?
C20 C15 C16 C17 0.6(7) . . . . ?
C15 C16 C17 C18 -1.7(8) . . . . ?
C16 C17 C18 C19 1.9(9) . . . . ?
C17 C18 C19 C20 -0.7(8) . . . . ?
C18 C19 C20 N5 178.7(5) . . . . ?
C18 C19 C20 C15 -0.4(7) . . . . ?
C16 C15 C20 C19 0.5(7) . . . . ?
N3 C15 C20 C19 178.8(4) . . . . ?
C16 C15 C20 N5 -178.8(4) . . . . ?
N3 C15 C20 N5 -0.6(5) . . . . ?
N4 C21 C22 C23 -179.1(4) . . . . ?
C26 C21 C22 C23 0.7(7) . . . . ?
C21 C22 C23 C24 -0.5(8) . . . . ?
C22 C23 C24 C25 -0.1(8) . . . . ?
C23 C24 C25 C26 0.5(7) . . . . ?
C24 C25 C26 N6 179.6(5) . . . . ?
C24 C25 C26 C21 -0.3(7) . . . . ?
C22 C21 C26 N6 179.8(4) . . . . ?
N4 C21 C26 N6 -0.4(4) . . . . ?
C22 C21 C26 C25 -0.3(6) . . . . ?
N4 C21 C26 C25 179.5(4) . . . . ?
N3 C27 C28 N4 7.8(6) . . . . ?
N5 C27 C28 N4 -173.8(4) . . . . ?
N3 C27 C28 N6 -168.2(4) . . . . ?
N5 C27 C28 N6 10.1(7) . . . . ?
O2 C29 C30 C35 -10.7(7) . . . . ?
O1 C29 C30 C35 169.2(4) . . . . ?
O2 C29 C30 C31 170.5(4) . . . . ?
O1 C29 C30 C31 -9.6(6) . . . . ?
C35 C30 C31 C32 -0.2(7) . . . . ?
C29 C30 C31 C32 178.6(5) . . . . ?
C30 C31 C32 C33 -0.5(8) . . . . ?
C31 C32 C33 C34 0.7(8) . . . . ?
C32 C33 C34 C35 -0.3(7) . . . . ?
C32 C33 C34 C36 178.1(5) . . . . ?
C31 C30 C35 C34 0.6(7) . . . . ?
C29 C30 C35 C34 -178.2(4) . . . . ?
C33 C34 C35 C30 -0.4(7) . . . . ?
C36 C34 C35 C30 -178.8(4) . . . . ?
C33 C34 C36 O4 31.0(7) . . . 1 ?
C35 C34 C36 O4 -150.6(5) . . . 1 ?
C33 C34 C36 O4 31.0(7) . . . . ?
C35 C34 C36 O4 -150.6(5) . . . . ?
C33 C34 C36 O3 -146.8(5) . . . . ?
C35 C34 C36 O3 31.6(7) . . . . ?
N8 C13 N1 C1 -1.7(5) . . . . ?
C14 C13 N1 C1 179.6(4) . . . . ?
N8 C13 N1 Co1 172.5(3) . . . . ?
C14 C13 N1 Co1 -6.2(5) . . . . ?
C6 C1 N1 C13 0.9(5) . . . . ?
C2 C1 N1 C13 -178.2(5) . . . . ?
C6 C1 N1 Co1 -170.2(4) . . . . ?
C2 C1 N1 Co1 10.7(8) . . . . ?
O1 Co1 N1 C13 173.0(3) . . . . ?
N3 Co1 N1 C13 -23.5(8) . . . . ?
N4 Co1 N1 C13 -91.2(3) . . . . ?
N2 Co1 N1 C13 9.8(3) . . . . ?
O1 Co1 N1 C1 -16.2(5) . . . . ?
N3 Co1 N1 C1 147.2(6) . . . . ?
N4 Co1 N1 C1 79.6(5) . . . . ?
N2 Co1 N1 C1 -179.4(5) . . . . ?
N7 C14 N2 C7 -0.6(5) . . . . ?
C13 C14 N2 C7 177.8(4) . . . . ?
N7 C14 N2 Co1 -165.2(3) . . . . ?
C13 C14 N2 Co1 13.3(5) . . . . ?
C12 C7 N2 C14 -0.1(5) . . . . ?
C8 C7 N2 C14 -178.8(5) . . . . ?
C12 C7 N2 Co1 156.1(4) . . . . ?
C8 C7 N2 Co1 -22.6(8) . . . . ?
O1 Co1 N2 C14 -71.5(5) . . . . ?
N3 Co1 N2 C14 161.6(3) . . . . ?
N4 Co1 N2 C14 82.7(3) . . . . ?
N1 Co1 N2 C14 -12.3(3) . . . . ?
O1 Co1 N2 C7 133.2(5) . . . . ?
N3 Co1 N2 C7 6.3(4) . . . . ?
N4 Co1 N2 C7 -72.6(4) . . . . ?
N1 Co1 N2 C7 -167.6(5) . . . . ?
N5 C27 N3 C15 0.3(5) . . . . ?
C28 C27 N3 C15 178.9(4) . . . . ?
N5 C27 N3 Co1 172.2(3) . . . . ?
C28 C27 N3 Co1 -9.2(5) . . . . ?
C16 C15 N3 C27 178.2(5) . . . . ?
C20 C15 N3 C27 0.2(5) . . . . ?
C16 C15 N3 Co1 10.2(8) . . . . ?
C20 C15 N3 Co1 -167.9(3) . . . . ?
O1 Co1 N3 C27 100.1(3) . . . . ?
N4 Co1 N3 C27 6.2(3) . . . . ?
N1 Co1 N3 C27 -63.2(8) . . . . ?
N2 Co1 N3 C27 -95.8(3) . . . . ?
O1 Co1 N3 C15 -92.5(5) . . . . ?
N4 Co1 N3 C15 173.6(5) . . . . ?
N1 Co1 N3 C15 104.2(8) . . . . ?
N2 Co1 N3 C15 71.6(5) . . . . ?
N6 C28 N4 C21 1.2(4) . . . . ?
C27 C28 N4 C21 -175.4(3) . . . . ?
N6 C28 N4 Co1 174.5(3) . . . . ?
C27 C28 N4 Co1 -2.1(4) . . . . ?
C22 C21 N4 C28 179.3(5) . . . . ?
C26 C21 N4 C28 -0.5(4) . . . . ?
C22 C21 N4 Co1 9.6(8) . . . . ?
C26 C21 N4 Co1 -170.1(3) . . . . ?
O1 Co1 N4 C28 -100.4(3) . . . . ?
N3 Co1 N4 C28 -2.0(3) . . . . ?
N1 Co1 N4 C28 167.5(3) . . . . ?
N2 Co1 N4 C28 88.1(3) . . . . ?
O1 Co1 N4 C21 68.8(4) . . . . ?
N3 Co1 N4 C21 167.2(4) . . . . ?
N1 Co1 N4 C21 -23.3(4) . . . . ?
N2 Co1 N4 C21 -102.7(4) . . . . ?
N3 C27 N5 C20 -0.6(5) . . . . ?
C28 C27 N5 C20 -179.0(4) . . . . ?
N3 C27 N5 O3 178.7(3) . . . 4_475 ?
C28 C27 N5 O3 0.3(7) . . . 4_475 ?
C19 C20 N5 C27 -178.6(5) . . . . ?
C15 C20 N5 C27 0.7(5) . . . . ?
C19 C20 N5 O3 2.0(7) . . . 4_475 ?
C15 C20 N5 O3 -178.8(3) . . . 4_475 ?
N4 C28 N6 C26 -1.5(5) . . . . ?
C27 C28 N6 C26 174.7(4) . . . . ?
N4 C28 N6 O4 -167.5(3) . . . 4_475 ?
C27 C28 N6 O4 8.8(6) . . . 4_475 ?
C25 C26 N6 C28 -178.8(5) . . . . ?
C21 C26 N6 C28 1.1(4) . . . . ?
C25 C26 N6 O4 -12.8(7) . . . 4_475 ?
C21 C26 N6 O4 167.1(3) . . . 4_475 ?
N2 C14 N7 C12 1.1(5) . . . . ?
C13 C14 N7 C12 -177.2(4) . . . . ?
N2 C14 N7 O1W 137.3(3) . . . 2_656 ?
C13 C14 N7 O1W -41.0(6) . . . 2_656 ?
C7 C12 N7 C14 -1.1(5) . . . . ?
C11 C12 N7 C14 178.9(5) . . . . ?
C7 C12 N7 O1W -135.0(3) . . . 2_656 ?
C11 C12 N7 O1W 45.0(7) . . . 2_656 ?
N1 C13 N8 C6 1.7(5) . . . . ?
C14 C13 N8 C6 -179.7(4) . . . . ?
N1 C13 N8 O2 141.8(3) . . . 3_676 ?
C14 C13 N8 O2 -39.6(6) . . . 3_676 ?
C1 C6 N8 C13 -1.0(5) . . . . ?
C5 C6 N8 C13 178.8(6) . . . . ?
C1 C6 N8 O2 -132.8(4) . . . 3_676 ?
C5 C6 N8 O2 47.1(8) . . . 3_676 ?
O2 C29 O1 Co1 1.5(5) . . . . ?
C30 C29 O1 Co1 -178.4(3) . . . . ?
N3 Co1 O1 C29 83.5(3) . . . . ?
N4 Co1 O1 C29 162.9(3) . . . . ?
N1 Co1 O1 C29 -99.7(3) . . . . ?
N2 Co1 O1 C29 -42.4(6) . . . . ?
O3 C36 O4 O4 0.0(9) . . . 1 ?
C34 C36 O4 O4 0.0(7) . . . 1 ?
